data_4134517
loop_
_publ_author_name
'Reiers\/olmoen, Ann Christin'
'Cs\'ok\'as, D\'aniel'
'\/Oien-\/Odegaard, Sigurd'
'Vanderkooy, Alan'
'Gupta, Arvind Kumar'
'Carlsson, Anna-Carin C'
'Orthaber, Andreas'
'Fiksdahl, Anne'
'P\'apai, Imre'
'Erd\'elyi, M\'at\'e'

_publ_section_title
;
 Catalytic Activity of <i>trans</i>-Bis(pyridine)gold Complexes.
;
_journal_issue 13
_journal_name_full 'Journal of the American Chemical Society'
_journal_page_first 6439
_journal_page_last 6446
_journal_paper_doi 10.1021/jacs.0c01941
_journal_volume 142
_journal_year 2020
_chemical_formula_moiety 'C72 H40 Au2 N4, 2(Au Cl4), C H2 Cl2'
_chemical_formula_sum 'C73 H42 Au4 Cl10 N4'
_chemical_formula_weight 2117.47
_space_group_crystal_system monoclinic
_space_group_IT_number 9
_space_group_name_Hall 'C -2yc'
_space_group_name_H-M_alt 'C 1 c 1'
_atom_sites_solution_hydrogens geom
_atom_sites_solution_primary dual
_audit_creation_date 2020-02-12
_audit_creation_method
;
Olex2 1.2
(compiled 2018.05.29 svn.r3508 for OlexSys, GUI svn.r5506)
;
_cell_angle_alpha 90
_cell_angle_beta 125.911(2)
_cell_angle_gamma 90
_cell_formula_units_Z 4
_cell_length_a 26.339(3)
_cell_length_b 15.8633(15)
_cell_length_c 20.316(2)
_cell_measurement_reflns_used 4717
_cell_measurement_temperature 150(2)
_cell_measurement_theta_max 23.146
_cell_measurement_theta_min 2.341
_cell_volume 6875.1(12)
_computing_cell_refinement 'SAINT V8.38A (Bruker AXS, 2016)'
_computing_data_collection 'APEX3 (Bruker AXS, 2016)'
_computing_data_reduction 'SAINT V8.38A (Bruker AXS, 2016)'
_computing_molecular_graphics 'Olex2 (Dolomanov et al., 2009)'
_computing_publication_material 'Olex2 (Dolomanov et al., 2009)'
_computing_structure_refinement 'SHELXL (Sheldrick, 2015b)'
_computing_structure_solution 'SHELXT (Sheldrick, 2015a)'
_diffrn_ambient_temperature 150(2)
_diffrn_measured_fraction_theta_full 1.000
_diffrn_measured_fraction_theta_max 0.995
_diffrn_measurement_device_type 'Bruker APEX-II CCD'
_diffrn_measurement_method '\f and \w scans'
_diffrn_radiation_type MoK\a
_diffrn_radiation_wavelength 0.71073
_diffrn_reflns_av_R_equivalents 0.1655
_diffrn_reflns_av_unetI/netI 0.0945
_diffrn_reflns_Laue_measured_fraction_full 1.000
_diffrn_reflns_Laue_measured_fraction_max 0.995
_diffrn_reflns_limit_h_max 33
_diffrn_reflns_limit_h_min -33
_diffrn_reflns_limit_k_max 20
_diffrn_reflns_limit_k_min -20
_diffrn_reflns_limit_l_max 25
_diffrn_reflns_limit_l_min -25
_diffrn_reflns_number 20636
_diffrn_reflns_point_group_measured_fraction_full 1.000
_diffrn_reflns_point_group_measured_fraction_max 0.993
_diffrn_reflns_theta_full 25.242
_diffrn_reflns_theta_max 27.064
_diffrn_reflns_theta_min 1.645
_diffrn_source 'X-ray tube'
_diffrn_standards_number 0
_exptl_absorpt_coefficient_mu 8.944
_exptl_absorpt_correction_T_max 0.745429
_exptl_absorpt_correction_T_min 0.474741
_exptl_absorpt_correction_type multi-scan
_exptl_absorpt_process_details
;
 TWINABS-2012/1 (Bruker,2012) was used for absorption correction.

Final HKLF 4 output contains 96645 reflections, Rint = 0.1655
 (23017 with I > 3sig(I), Rint = 0.0945)

HKLF 5 dataset constructed from all observations involving domain 1
  30703 Corrected reflections written to file AG_AGfreetwinnew_489_0m_5.hkl
Reflections merged according to point-group m     
Single reflections that also occur in composites not omitted
Racemic twinning not included for all components
Second component not inverted relative to first
Minimum and maximum apparent transmission:  0.474741  0.745429
Additional spherical absorption correction applied with mu*r =  0.2000
;
_exptl_crystal_colour yellow
_exptl_crystal_density_diffrn 2.046
_exptl_crystal_description prism
_exptl_crystal_F_000 3976
_exptl_crystal_size_max 0.14
_exptl_crystal_size_mid 0.08
_exptl_crystal_size_min 0.06
_refine_diff_density_max 1.617
_refine_diff_density_min -1.153
_refine_diff_density_rms 0.212
_refine_ls_abs_structure_details
;
 Flack x determined using 4437 quotients [(I+)-(I-)]/[(I+)+(I-)]
 (Parsons, Flack and Wagner, Acta Cryst. B69 (2013) 249-259).
;
_refine_ls_abs_structure_Flack 0.010(7)
_refine_ls_extinction_method none
_refine_ls_goodness_of_fit_ref 1.050
_refine_ls_hydrogen_treatment constr
_refine_ls_matrix_type full
_refine_ls_number_parameters 821
_refine_ls_number_reflns 20636
_refine_ls_number_restraints 86
_refine_ls_restrained_S_all 1.048
_refine_ls_R_factor_all 0.0989
_refine_ls_R_factor_gt 0.0648
_refine_ls_shift/su_max 0.000
_refine_ls_shift/su_mean 0.000
_refine_ls_structure_factor_coef Fsqd
_refine_ls_weighting_details 'w=1/[\s^2^(Fo^2^)+(0.0835P)^2^+38.2486P] where P=(Fo^2^+2Fc^2^)/3'
_refine_ls_weighting_scheme calc
_refine_ls_wR_factor_gt 0.1464
_refine_ls_wR_factor_ref 0.1656
_reflns_Friedel_coverage 0.994
_reflns_Friedel_fraction_full 1.000
_reflns_Friedel_fraction_max 0.991
_reflns_number_gt 15699
_reflns_number_total 20636
_reflns_threshold_expression 'I > 2\s(I)'
_cod_data_source_file ja0c01941_si_003.cif
_cod_data_source_block AC489twin
_cod_depositor_comments 'Adding full bibliography for 4134515--4134517.cif.'
_cod_database_code 4134517
_shelx_shelxl_version_number 2018/3
_shelx_space_group_comment
;
The symmetry employed for this shelxl refinement is uniquely defined
by the following loop, which should always be used as a source of
symmetry information in preference to the above space-group names.
They are only intended as comments.
;
_shelx_estimated_absorpt_t_max 0.616
_shelx_estimated_absorpt_t_min 0.367
_olex2_refinement_description
;
1. Twinned data refinement
 Scales: 0.8192(19)
 0.1808(19)
2. Fixed Uiso
 At 1.2 times of:
  All C(H) groups, All C(H,H) groups
3. Uiso/Uaniso restraints and constraints
Uanis(C25) \\sim Ueq: with sigma of 0.001 and sigma for terminal atoms of 0.002
Uanis(C67) \\sim Ueq, Uanis(C31) \\sim Ueq, Uanis(C5) \\sim Ueq, Uanis(C21)
\\sim Ueq, Uanis(C47) \\sim Ueq, Uanis(C2) \\sim Ueq: with sigma of 0.01 and
sigma for terminal atoms of 0.02
Uanis(N2) \\sim Ueq: with sigma of 0.01 and sigma for terminal atoms of 0.02
4. Rigid body (RIGU) restrains
 C47, C73, C70, C69, C68, C65
 with sigma for 1-2 distances of 0.004 and sigma for 1-3 distances of 0.004
5.a Secondary CH2 refined with riding coordinates:
 C61(H61A,H61B)
5.b Aromatic/amide H refined with riding coordinates:
 C1(H1), C4(H4), C5(H5), C7(H7), C9(H9), C10(H10), C11(H11), C12(H12),
 C17(H17), C20(H20), C21(H21), C22(H22), C23(H23), C24(H24), C27(H27), C31(H31),
  C32(H32), C34(H34), C35(H35), C38(H38), C39(H39), C41(H41), C42(H42),
 C48(H48), C49(H49), C51(H51), C53(H53), C58(H58), C59(H59), C63(H63), C64(H64),
  C65(H65), C66(H66), C67(H67), C68(H68), C69(H69), C70(H70), C71(H71),
 C72(H72), C73(H73)
;
_olex2_submission_special_instructions 'No special instructions were received'

loop_
_space_group_symop_operation_xyz
'x, y, z'
'x, -y, z+1/2'
'x+1/2, y+1/2, z'
'x+1/2, -y+1/2, z+1/2'

loop_
_atom_site_label
_atom_site_type_symbol
_atom_site_fract_x
_atom_site_fract_y
_atom_site_fract_z
_atom_site_U_iso_or_equiv
_atom_site_adp_type
_atom_site_occupancy
_atom_site_site_symmetry_order
_atom_site_calc_flag
_atom_site_refinement_flags_posn
_atom_site_refinement_flags_adp
_atom_site_refinement_flags_occupancy
_atom_site_disorder_assembly
_atom_site_disorder_group
Au2 Au 0.55788(5) 0.33644(7) 0.58129(6) 0.0197(2) Uani 1 1 d . . . . .
Au1 Au 0.65734(5) 0.35836(7) 0.78742(6) 0.0206(2) Uani 1 1 d . . . . .
Au4 Au 0.75692(5) 0.67026(7) 0.60101(6) 0.0265(3) Uani 1 1 d . . . . .
Au3 Au 0.40144(6) 0.31243(9) 0.24538(7) 0.0354(3) Uani 1 1 d . . . . .
Cl5 Cl 0.8565(4) 0.6208(5) 0.6933(5) 0.039(2) Uani 1 1 d . . . . .
Cl6 Cl 0.7553(5) 0.7257(6) 0.7030(6) 0.047(2) Uani 1 1 d . . . . .
Cl8 Cl 0.7588(4) 0.6144(5) 0.4976(5) 0.0340(18) Uani 1 1 d . . . . .
Cl3 Cl 0.3404(4) 0.2933(6) 0.1081(5) 0.045(2) Uani 1 1 d . . . . .
Cl7 Cl 0.6571(4) 0.7167(6) 0.5079(6) 0.047(2) Uani 1 1 d . . . . .
Cl9 Cl 0.4735(5) 0.9928(7) 0.6626(7) 0.060(3) Uani 1 1 d . . . . .
Cl4 Cl 0.4299(6) 0.1758(7) 0.2608(7) 0.063(3) Uani 1 1 d . . . . .
Cl1 Cl 0.4594(5) 0.3271(7) 0.3816(6) 0.058(3) Uani 1 1 d . . . . .
Cl10 Cl 0.3717(6) 0.9526(8) 0.4956(8) 0.077(3) Uani 1 1 d . . . . .
Cl2 Cl 0.3750(6) 0.4510(7) 0.2298(7) 0.074(3) Uani 1 1 d . . . . .
N1 N 0.7324(10) 0.3909(15) 0.7904(13) 0.021(5) Uani 1 1 d . . . . .
N3 N 0.6282(11) 0.3701(14) 0.5763(14) 0.021(5) Uani 1 1 d . . . . .
N2 N 0.5844(10) 0.3269(14) 0.7917(13) 0.015(5) Uani 1 1 d . U . . .
C1 C 0.5586(14) 0.7740(18) 0.6719(17) 0.026(7) Uani 1 1 d . . . . .
H1 H 0.568805 0.832270 0.678139 0.031 Uiso 1 1 calc R . . . .
C2 C 0.5894(13) 0.6288(17) 0.6809(17) 0.019(6) Uani 1 1 d . U . . .
C3 C 0.7355(14) 0.4695(17) 0.7657(17) 0.020(6) Uani 1 1 d . . . . .
C4 C 0.6038(15) 0.7146(17) 0.6887(19) 0.024(6) Uani 1 1 d . . . . .
H4 H 0.644132 0.732345 0.705322 0.029 Uiso 1 1 calc R . . . .
C5 C 0.7141(16) -0.056(2) 0.714(2) 0.038(8) Uani 1 1 d . U . . .
H5 H 0.735522 -0.099596 0.707439 0.046 Uiso 1 1 calc R . . . .
C6 C 0.6288(14) 0.4455(19) 0.5462(18) 0.028(7) Uani 1 1 d . . . . .
C7 C 0.5110(13) 0.226(2) 0.7801(19) 0.030(7) Uani 1 1 d . . . . .
H7 H 0.496088 0.170066 0.771273 0.036 Uiso 1 1 calc R . . . .
N4 N 0.4827(10) 0.3063(15) 0.5814(13) 0.021(5) Uani 1 1 d . . . . .
C8 C 0.6374(14) 0.5724(18) 0.7025(18) 0.023(6) Uani 1 1 d . . . . .
C9 C 0.7114(17) 0.025(2) 0.685(3) 0.048(10) Uani 1 1 d . . . . .
H9 H 0.730849 0.036438 0.658295 0.057 Uiso 1 1 calc R . . . .
C10 C 0.4853(15) 0.666(2) 0.6382(19) 0.031(7) Uani 1 1 d . . . . .
H10 H 0.445095 0.647966 0.622417 0.037 Uiso 1 1 calc R . . . .
C11 C 0.4051(14) 0.2092(19) 0.5619(19) 0.027(7) Uani 1 1 d . . . . .
H11 H 0.386986 0.154429 0.547718 0.032 Uiso 1 1 calc R . . . .
C12 C 0.4957(16) 0.6935(19) 0.4725(19) 0.030(7) Uani 1 1 d . . . . .
H12 H 0.537913 0.712218 0.501631 0.036 Uiso 1 1 calc R . . . .
C13 C 0.5276(12) 0.6051(18) 0.6520(17) 0.021(6) Uani 1 1 d . . . . .
C14 C 0.6096(14) 0.540(2) 0.8501(19) 0.028(7) Uani 1 1 d . . . . .
C15 C 0.6373(16) 0.6216(19) 0.8716(19) 0.032(8) Uani 1 1 d . . . . .
C16 C 0.4833(15) 0.608(2) 0.4581(18) 0.032(8) Uani 1 1 d . . . . .
C17 C 0.4852(15) 0.289(2) 0.7965(19) 0.033(8) Uani 1 1 d . . . . .
H17 H 0.449713 0.277304 0.796171 0.040 Uiso 1 1 calc R . . . .
C18 C 0.5057(12) 0.1123(18) 0.5214(17) 0.023(6) Uani 1 1 d . . . . .
C19 C 0.6172(15) 0.134(2) 0.7446(19) 0.031(8) Uani 1 1 d . . . . .
C20 C 0.8380(13) 0.365(2) 0.8315(18) 0.031(7) Uani 1 1 d . . . . .
H20 H 0.871594 0.326006 0.851671 0.037 Uiso 1 1 calc R . . . .
C21 C 0.6867(16) -0.073(2) 0.751(2) 0.042(8) Uani 1 1 d . U . . .
H21 H 0.688931 -0.127500 0.772298 0.050 Uiso 1 1 calc R . . . .
C22 C 0.4978(15) 0.749(2) 0.646(2) 0.036(8) Uani 1 1 d . . . . .
H22 H 0.466987 0.789433 0.634088 0.043 Uiso 1 1 calc R . . . .
C23 C 0.7310(14) 0.343(2) 0.607(2) 0.033(8) Uani 1 1 d . . . . .
H23 H 0.766240 0.306980 0.630675 0.040 Uiso 1 1 calc R . . . .
C24 C 0.6990(19) 0.633(2) 0.896(2) 0.042(9) Uani 1 1 d . . . . .
H24 H 0.722949 0.586269 0.899551 0.051 Uiso 1 1 calc R . . . .
C25 C 0.5074(13) 0.5203(18) 0.6368(17) 0.023(6) Uani 1 1 d . U . . .
C26 C 0.7719(13) 0.1230(19) 0.9185(17) 0.028(7) Uani 1 1 d . . . . .
C27 C 0.4068(14) 0.3503(18) 0.6016(17) 0.025(6) Uani 1 1 d . . . . .
H27 H 0.388877 0.393269 0.614572 0.030 Uiso 1 1 calc R . . . .
C28 C 0.7753(13) 0.198(2) 0.8811(17) 0.030(7) Uani 1 1 d . . . . .
C29 C 0.7825(14) 0.3407(18) 0.8243(17) 0.024(6) Uani 1 1 d . . . . .
C30 C 0.5858(14) 0.471(2) 0.8324(18) 0.028(7) Uani 1 1 d . . . . .
C31 C 0.7897(12) 0.4980(18) 0.7746(17) 0.022(6) Uani 1 1 d . U . . .
H31 H 0.790594 0.553317 0.757423 0.027 Uiso 1 1 calc R . . . .
C32 C 0.3824(14) 0.271(2) 0.5828(19) 0.036(8) Uani 1 1 d . . . . .
H32 H 0.347908 0.258641 0.584715 0.043 Uiso 1 1 calc R . . . .
C33 C 0.6492(14) 0.0699(18) 0.734(2) 0.032(7) Uani 1 1 d . . . . .
C34 C 0.7241(19) 0.711(3) 0.913(2) 0.048(10) Uani 1 1 d . . . . .
H34 H 0.764383 0.718773 0.925200 0.058 Uiso 1 1 calc R . . . .
C35 C 0.5086(16) 0.371(2) 0.814(2) 0.036(8) Uani 1 1 d . . . . .
H35 H 0.490016 0.413543 0.825743 0.043 Uiso 1 1 calc R . . . .
C36 C 0.4587(13) 0.3669(17) 0.6013(18) 0.024(6) Uani 1 1 d . . . . .
C37 C 0.6797(14) 0.0893(18) 0.6943(17) 0.026(7) Uani 1 1 d . . . . .
C38 C 0.8047(15) 0.053(2) 0.9313(19) 0.039(9) Uani 1 1 d . . . . .
H38 H 0.828813 0.048085 0.910497 0.047 Uiso 1 1 calc R . . . .
C39 C 0.7383(15) 0.129(2) 0.9543(18) 0.034(8) Uani 1 1 d . . . . .
H39 H 0.714560 0.178770 0.945183 0.041 Uiso 1 1 calc R . . . .
C40 C 0.5923(13) 0.1873(18) 0.7582(16) 0.023(6) Uani 1 1 d . . . . .
C41 C 0.6059(18) 0.690(2) 0.873(2) 0.044(9) Uani 1 1 d . . . . .
H41 H 0.564363 0.682372 0.856914 0.053 Uiso 1 1 calc R . . . .
C42 C 0.4490(17) 0.752(2) 0.446(2) 0.041(9) Uani 1 1 d . . . . .
H42 H 0.458347 0.810843 0.456731 0.049 Uiso 1 1 calc R . . . .
C43 C 0.6782(15) 0.3191(18) 0.6052(17) 0.026(7) Uani 1 1 d . . . . .
C44 C 0.5343(15) 0.5480(18) 0.4893(19) 0.024(7) Uani 1 1 d . . . . .
C45 C 0.6825(13) 0.524(2) 0.7309(17) 0.029(7) Uani 1 1 d . . . . .
C46 C 0.5596(12) 0.3882(19) 0.8130(16) 0.022(6) Uani 1 1 d . . . . .
C47 C 0.5300(14) 0.0505(19) 0.4955(19) 0.031(6) Uani 1 1 d . U . . .
C48 C 0.655(2) -0.008(2) 0.758(2) 0.054(11) Uani 1 1 d . . . . .
H48 H 0.635494 -0.021440 0.783421 0.065 Uiso 1 1 calc R . . . .
C49 C 0.6788(13) 0.4719(18) 0.5439(16) 0.023(6) Uani 1 1 d . . . . .
H49 H 0.677139 0.524967 0.520977 0.028 Uiso 1 1 calc R . . . .
C50 C 0.4859(12) 0.4488(17) 0.6211(16) 0.018(6) Uani 1 1 d . . . . .
C51 C 0.3730(17) 0.637(3) 0.388(2) 0.056(11) Uani 1 1 d . . . . .
H51 H 0.330924 0.618164 0.359762 0.067 Uiso 1 1 calc R . . . .
C52 C 0.6772(14) 0.2380(18) 0.6369(17) 0.024(6) Uani 1 1 d . . . . .
C53 C 0.7304(14) 0.4200(19) 0.5752(18) 0.027(7) Uani 1 1 d . . . . .
H53 H 0.764725 0.436887 0.574565 0.032 Uiso 1 1 calc R . . . .
C54 C 0.7789(14) 0.2606(18) 0.8532(19) 0.028(7) Uani 1 1 d . . . . .
C55 C 0.5641(14) 0.2505(19) 0.7766(17) 0.029(7) Uani 1 1 d . . . . .
C56 C 0.6775(16) 0.171(2) 0.663(2) 0.034(8) Uani 1 1 d . . . . .
C57 C 0.4852(15) 0.1673(19) 0.540(2) 0.032(7) Uani 1 1 d . . . . .
C58 C 0.3867(18) 0.722(3) 0.402(2) 0.053(11) Uani 1 1 d . . . . .
H58 H 0.353396 0.761620 0.382204 0.064 Uiso 1 1 calc R . . . .
C59 C 0.631(2) 0.765(3) 0.895(3) 0.058(11) Uani 1 1 d . . . . .
H59 H 0.609260 0.811263 0.898560 0.070 Uiso 1 1 calc R . . . .
C60 C 0.5756(14) 0.5013(17) 0.5145(17) 0.020(6) Uani 1 1 d . . . . .
C61 C 0.3965(19) 0.958(2) 0.596(3) 0.057(11) Uani 1 1 d . . . . .
H61A H 0.368470 0.996438 0.599468 0.069 Uiso 1 1 calc R . . . .
H61B H 0.392808 0.901204 0.613581 0.069 Uiso 1 1 calc R . . . .
C62 C 0.4582(13) 0.2299(18) 0.5619(19) 0.026(7) Uani 1 1 d . . . . .
C63 C 0.694(3) 0.776(2) 0.915(2) 0.068(15) Uani 1 1 d . . . . .
H63 H 0.713167 0.830140 0.928634 0.081 Uiso 1 1 calc R . . . .
C64 C 0.8416(16) 0.447(2) 0.808(2) 0.038(8) Uani 1 1 d . . . . .
H64 H 0.878669 0.465941 0.815151 0.046 Uiso 1 1 calc R . . . .
C65 C 0.547(2) -0.030(2) 0.533(3) 0.057(10) Uani 1 1 d . U . . .
H65 H 0.540304 -0.042999 0.573102 0.068 Uiso 1 1 calc R . . . .
C66 C 0.7698(18) -0.003(2) 1.007(2) 0.053(11) Uani 1 1 d . . . . .
H66 H 0.767866 -0.048391 1.036235 0.064 Uiso 1 1 calc R . . . .
C67 C 0.4219(15) 0.579(2) 0.415(2) 0.038(8) Uani 1 1 d . U . . .
H67 H 0.412998 0.520226 0.403663 0.046 Uiso 1 1 calc R . . . .
C68 C 0.5725(19) -0.090(3) 0.510(3) 0.058(9) Uani 1 1 d . U . . .
H68 H 0.584202 -0.143840 0.535870 0.070 Uiso 1 1 calc R . . . .
C69 C 0.5810(19) -0.073(3) 0.452(3) 0.057(10) Uani 1 1 d . U . . .
H69 H 0.598198 -0.114206 0.436424 0.069 Uiso 1 1 calc R . . . .
C70 C 0.564(3) 0.006(3) 0.416(3) 0.078(15) Uani 1 1 d . U . . .
H70 H 0.567710 0.017723 0.372706 0.094 Uiso 1 1 calc R . . . .
C71 C 0.8035(19) -0.015(2) 0.976(2) 0.053(11) Uani 1 1 d . . . . .
H71 H 0.824933 -0.066610 0.983970 0.063 Uiso 1 1 calc R . . . .
C72 C 0.7397(17) 0.068(2) 1.000(2) 0.047(10) Uani 1 1 d . . . . .
H72 H 0.719894 0.074336 1.026378 0.056 Uiso 1 1 calc R . . . .
C73 C 0.543(2) 0.066(3) 0.442(3) 0.075(15) Uani 1 1 d . U . . .
H73 H 0.537129 0.121645 0.421921 0.090 Uiso 1 1 calc R . . . .

loop_
_atom_site_aniso_label
_atom_site_aniso_U_11
_atom_site_aniso_U_22
_atom_site_aniso_U_33
_atom_site_aniso_U_23
_atom_site_aniso_U_13
_atom_site_aniso_U_12
Au2 0.0205(6) 0.0178(5) 0.0217(6) 0.0007(5) 0.0129(5) -0.0022(5)
Au1 0.0205(5) 0.0187(5) 0.0222(5) 0.0013(4) 0.0124(5) 0.0000(4)
Au4 0.0262(6) 0.0220(6) 0.0308(7) 0.0004(5) 0.0164(6) -0.0048(5)
Au3 0.0315(7) 0.0453(8) 0.0265(7) -0.0010(6) 0.0155(6) -0.0081(6)
Cl5 0.028(4) 0.043(5) 0.040(5) 0.007(4) 0.017(4) -0.004(4)
Cl6 0.062(6) 0.039(5) 0.046(5) -0.006(4) 0.035(5) 0.002(4)
Cl8 0.039(4) 0.040(5) 0.034(4) -0.003(3) 0.027(4) -0.009(4)
Cl3 0.032(4) 0.070(6) 0.028(4) -0.002(4) 0.014(4) -0.023(4)
Cl7 0.035(5) 0.044(5) 0.058(6) 0.009(4) 0.025(5) 0.007(4)
Cl9 0.048(6) 0.062(7) 0.065(7) 0.007(5) 0.030(5) 0.004(5)
Cl4 0.096(9) 0.054(6) 0.063(7) 0.008(5) 0.059(7) 0.004(6)
Cl1 0.056(6) 0.071(7) 0.041(5) 0.003(5) 0.025(5) -0.005(5)
Cl10 0.077(8) 0.084(9) 0.075(8) -0.012(7) 0.047(7) -0.010(7)
Cl2 0.077(8) 0.056(7) 0.063(7) -0.005(5) 0.026(6) 0.012(6)
N1 0.011(11) 0.031(13) 0.019(13) -0.002(10) 0.009(10) -0.007(10)
N3 0.024(13) 0.014(11) 0.017(12) 0.005(9) 0.007(11) 0.001(10)
N2 0.011(9) 0.027(10) 0.014(9) 0.000(8) 0.011(8) -0.003(8)
C1 0.030(17) 0.018(14) 0.025(16) -0.014(12) 0.013(14) -0.014(12)
C2 0.025(12) 0.024(12) 0.017(11) -0.001(9) 0.018(10) -0.002(9)
C3 0.031(16) 0.018(14) 0.018(14) -0.004(11) 0.018(13) -0.005(11)
C4 0.023(14) 0.022(15) 0.034(17) -0.003(13) 0.020(13) -0.004(12)
C5 0.035(14) 0.023(13) 0.046(15) -0.006(11) 0.018(11) 0.005(11)
C6 0.026(17) 0.036(18) 0.023(16) -0.012(13) 0.014(14) -0.009(13)
C7 0.017(15) 0.028(17) 0.034(18) -0.001(14) 0.008(14) -0.011(12)
N4 0.018(12) 0.035(14) 0.014(12) 0.010(10) 0.011(10) 0.007(10)
C8 0.024(15) 0.024(15) 0.025(16) -0.002(12) 0.016(14) -0.002(12)
C9 0.04(2) 0.029(19) 0.08(3) 0.000(19) 0.04(2) 0.012(15)
C10 0.026(16) 0.039(18) 0.023(16) 0.000(14) 0.012(14) -0.003(14)
C11 0.026(16) 0.023(16) 0.039(19) -0.004(13) 0.023(15) -0.007(13)
C12 0.033(18) 0.034(18) 0.026(17) -0.003(13) 0.019(15) 0.009(14)
C13 0.009(13) 0.029(16) 0.023(15) 0.001(12) 0.008(12) 0.001(11)
C14 0.016(15) 0.05(2) 0.030(18) 0.004(14) 0.018(14) 0.004(13)
C15 0.05(2) 0.021(16) 0.025(17) -0.011(12) 0.018(16) -0.001(14)
C16 0.028(17) 0.05(2) 0.014(15) 0.006(14) 0.013(14) 0.004(15)
C17 0.026(17) 0.05(2) 0.025(17) 0.008(15) 0.018(15) -0.008(15)
C18 0.012(13) 0.022(15) 0.020(15) 0.001(12) 0.001(12) -0.002(11)
C19 0.027(16) 0.029(17) 0.025(17) 0.007(13) 0.009(14) -0.010(14)
C20 0.018(15) 0.040(18) 0.023(16) -0.009(14) 0.006(13) 0.000(13)
C21 0.037(14) 0.026(13) 0.045(15) 0.011(11) 0.014(11) 0.008(11)
C22 0.026(17) 0.04(2) 0.036(19) 0.004(15) 0.017(16) -0.004(14)
C23 0.021(15) 0.04(2) 0.037(19) -0.004(15) 0.018(15) 0.009(13)
C24 0.06(3) 0.05(2) 0.022(18) -0.001(15) 0.028(19) -0.011(19)
C25 0.023(6) 0.023(6) 0.023(6) -0.0002(17) 0.014(4) 0.0003(17)
C26 0.017(14) 0.035(17) 0.016(14) 0.008(12) 0.001(12) 0.011(13)
C27 0.026(16) 0.029(16) 0.024(15) 0.006(12) 0.017(14) 0.001(12)
C28 0.016(15) 0.06(2) 0.012(14) 0.006(14) 0.004(12) 0.009(14)
C29 0.028(16) 0.031(16) 0.020(15) 0.010(12) 0.018(13) 0.014(12)
C30 0.021(16) 0.035(18) 0.022(16) 0.006(13) 0.009(14) 0.007(14)
C31 0.011(11) 0.029(12) 0.023(12) -0.001(10) 0.007(9) -0.003(9)
C32 0.019(16) 0.06(2) 0.033(19) 0.002(16) 0.015(15) -0.021(15)
C33 0.028(16) 0.018(15) 0.04(2) -0.007(13) 0.017(15) -0.009(12)
C34 0.05(2) 0.05(3) 0.04(2) -0.004(18) 0.03(2) -0.02(2)
C35 0.04(2) 0.032(18) 0.031(19) 0.002(14) 0.021(17) -0.003(15)
C36 0.025(15) 0.020(14) 0.024(15) 0.002(12) 0.013(13) 0.009(12)
C37 0.027(16) 0.020(15) 0.017(15) -0.003(11) 0.006(13) -0.002(12)
C38 0.035(19) 0.032(19) 0.026(18) 0.000(14) 0.004(15) 0.014(15)
C39 0.034(18) 0.040(19) 0.026(17) 0.006(14) 0.016(15) 0.008(15)
C40 0.023(15) 0.021(15) 0.013(13) 0.008(11) 0.004(12) -0.001(12)
C41 0.04(2) 0.04(2) 0.05(2) -0.001(17) 0.026(19) -0.012(17)
C42 0.05(2) 0.04(2) 0.04(2) 0.007(16) 0.030(19) 0.011(17)
C43 0.037(18) 0.027(16) 0.020(15) -0.011(12) 0.020(14) -0.008(13)
C44 0.033(18) 0.017(15) 0.031(17) -0.001(12) 0.023(15) -0.006(13)
C45 0.013(14) 0.044(19) 0.015(15) 0.010(13) 0.001(12) -0.008(13)
C46 0.015(14) 0.042(18) 0.011(13) 0.004(12) 0.008(12) 0.001(12)
C47 0.025(12) 0.029(11) 0.027(12) -0.003(9) 0.010(10) -0.012(9)
C48 0.07(3) 0.06(3) 0.028(19) 0.012(17) 0.02(2) -0.02(2)
C49 0.026(15) 0.026(15) 0.018(14) -0.007(11) 0.013(13) -0.020(12)
C50 0.019(14) 0.024(15) 0.011(13) -0.003(11) 0.009(12) -0.004(11)
C51 0.022(18) 0.08(3) 0.04(2) 0.00(2) 0.005(17) 0.006(19)
C52 0.031(17) 0.025(16) 0.025(16) -0.013(12) 0.021(14) -0.011(12)
C53 0.023(15) 0.032(17) 0.031(17) -0.002(13) 0.020(14) 0.009(13)
C54 0.034(18) 0.016(15) 0.034(18) 0.004(13) 0.019(15) 0.007(13)
C55 0.034(18) 0.027(16) 0.015(15) 0.002(12) 0.008(14) 0.002(13)
C56 0.04(2) 0.028(17) 0.030(18) -0.014(14) 0.021(16) -0.013(14)
C57 0.034(18) 0.026(16) 0.036(18) 0.002(14) 0.021(16) 0.001(14)
C58 0.04(2) 0.05(3) 0.03(2) 0.020(18) 0.004(18) 0.008(18)
C59 0.07(3) 0.06(3) 0.06(3) -0.01(2) 0.04(3) -0.01(2)
C60 0.028(16) 0.021(15) 0.019(14) 0.003(11) 0.018(13) -0.006(12)
C61 0.07(3) 0.05(2) 0.09(3) 0.02(2) 0.06(3) 0.01(2)
C62 0.020(15) 0.018(14) 0.033(17) -0.005(12) 0.012(14) 0.000(11)
C63 0.11(4) 0.03(2) 0.03(2) -0.006(17) 0.03(2) -0.01(2)
C64 0.031(18) 0.04(2) 0.034(19) -0.010(15) 0.013(16) 0.004(15)
C65 0.09(3) 0.035(17) 0.06(3) 0.011(15) 0.05(2) 0.002(17)
C66 0.05(2) 0.04(2) 0.04(2) -0.002(17) 0.01(2) -0.030(19)
C67 0.027(13) 0.037(14) 0.032(14) -0.004(11) 0.007(10) -0.005(11)
C68 0.05(2) 0.045(19) 0.07(3) 0.001(16) 0.03(2) 0.001(17)
C69 0.05(2) 0.053(19) 0.07(3) -0.013(17) 0.03(2) 0.003(18)
C70 0.11(4) 0.08(2) 0.06(3) 0.00(2) 0.06(3) 0.02(2)
C71 0.05(2) 0.027(19) 0.04(2) 0.003(16) 0.01(2) -0.007(17)
C72 0.05(2) 0.05(2) 0.04(2) 0.005(18) 0.03(2) -0.018(19)
C73 0.11(4) 0.07(2) 0.09(3) 0.04(2) 0.08(3) 0.05(3)

loop_
_atom_type_symbol
_atom_type_description
_atom_type_scat_dispersion_real
_atom_type_scat_dispersion_imag
_atom_type_scat_source
C C 0.0033 0.0016 'International Tables Vol C Tables 4.2.6.8 and 6.1.1.4'
H H 0.0000 0.0000 'International Tables Vol C Tables 4.2.6.8 and 6.1.1.4'
Au Au -2.0133 8.8022 'International Tables Vol C Tables 4.2.6.8 and 6.1.1.4'
Cl Cl 0.1484 0.1585 'International Tables Vol C Tables 4.2.6.8 and 6.1.1.4'
N N 0.0061 0.0033 'International Tables Vol C Tables 4.2.6.8 and 6.1.1.4'

loop_
_geom_angle_atom_site_label_1
_geom_angle_atom_site_label_2
_geom_angle_atom_site_label_3
_geom_angle
_geom_angle_site_symmetry_1
_geom_angle_site_symmetry_3
_geom_angle_publ_flag
N3 Au2 N4 176.9(9) . . ?
N1 Au1 N2 176.6(9) . . ?
Cl5 Au4 Cl8 89.3(3) . . ?
Cl6 Au4 Cl5 90.7(3) . . ?
Cl6 Au4 Cl8 179.8(4) . . ?
Cl6 Au4 Cl7 90.1(4) . . ?
Cl7 Au4 Cl5 178.8(3) . . ?
Cl7 Au4 Cl8 90.0(3) . . ?
Cl4 Au3 Cl3 88.8(4) . . ?
Cl4 Au3 Cl1 89.9(4) . . ?
Cl4 Au3 Cl2 178.5(5) . . ?
Cl1 Au3 Cl3 177.5(4) . . ?
Cl1 Au3 Cl2 90.1(4) . . ?
Cl2 Au3 Cl3 91.2(4) . . ?
C3 N1 Au1 119.6(19) . . ?
C29 N1 Au1 121.2(19) . . ?
C29 N1 C3 119(2) . . ?
C6 N3 Au2 121(2) . . ?
C6 N3 C43 117(3) . . ?
C43 N3 Au2 121.1(19) . . ?
C46 N2 Au1 118.4(18) . . ?
C55 N2 Au1 119(2) . . ?
C55 N2 C46 122(2) . . ?
C4 C1 C22 121(3) . . ?
C4 C2 C13 118(3) . . ?
C8 C2 C4 117(3) . . ?
C8 C2 C13 125(3) . . ?
N1 C3 C31 122(3) . . ?
N1 C3 C45 119(3) . . ?
C31 C3 C45 120(3) . . ?
C1 C4 C2 120(3) . . ?
C21 C5 C9 121(3) . . ?
N3 C6 C49 123(3) . . ?
N3 C6 C60 119(3) . . ?
C49 C6 C60 119(3) . . ?
C17 C7 C55 116(3) . . ?
C36 N4 Au2 118(2) . . ?
C62 N4 Au2 121(2) . . ?
C62 N4 C36 121(3) . . ?
C45 C8 C2 173(3) . . ?
C37 C9 C5 119(3) . . ?
C22 C10 C13 123(3) . . ?
C32 C11 C62 117(3) . . ?
C42 C12 C16 122(3) . . ?
C10 C13 C2 120(3) . . ?
C10 C13 C25 118(3) . . ?
C25 C13 C2 122(3) . . ?
C30 C14 C15 179(3) . . ?
C24 C15 C14 120(3) . . ?
C41 C15 C14 121(3) . . ?
C41 C15 C24 118(3) . . ?
C12 C16 C44 120(3) . . ?
C67 C16 C12 120(3) . . ?
C67 C16 C44 120(3) . . ?
C7 C17 C35 122(3) . . ?
C57 C18 C47 176(3) . . ?
C40 C19 C33 176(3) . . ?
C64 C20 C29 119(3) . . ?
C5 C21 C48 117(3) . . ?
C10 C22 C1 118(3) . . ?
C53 C23 C43 119(3) . . ?
C34 C24 C15 120(4) . . ?
C50 C25 C13 176(3) . . ?
C28 C26 C39 117(3) . . ?
C38 C26 C28 124(3) . . ?
C38 C26 C39 118(3) . . ?
C32 C27 C36 118(3) . . ?
C54 C28 C26 177(3) . . ?
N1 C29 C20 122(3) . . ?
N1 C29 C54 117(3) . . ?
C54 C29 C20 120(3) . . ?
C14 C30 C46 178(3) . . ?
C64 C31 C3 121(3) . . ?
C11 C32 C27 123(3) . . ?
C19 C33 C37 120(3) . . ?
C48 C33 C19 125(3) . . ?
C48 C33 C37 115(3) . . ?
C63 C34 C24 121(4) . . ?
C46 C35 C17 119(3) . . ?
N4 C36 C27 120(3) . . ?
N4 C36 C50 120(3) . . ?
C27 C36 C50 120(3) . . ?
C9 C37 C33 119(3) . . ?
C9 C37 C56 118(3) . . ?
C56 C37 C33 123(3) . . ?
C26 C38 C71 120(4) . . ?
C72 C39 C26 122(3) . . ?
C19 C40 C55 178(3) . . ?
C59 C41 C15 123(4) . . ?
C12 C42 C58 117(4) . . ?
N3 C43 C23 123(3) . . ?
N3 C43 C52 117(3) . . ?
C23 C43 C52 120(3) . . ?
C60 C44 C16 179(3) . . ?
C8 C45 C3 178(3) . . ?
N2 C46 C30 120(3) . . ?
N2 C46 C35 120(3) . . ?
C35 C46 C30 120(3) . . ?
C65 C47 C18 119(3) . . ?
C73 C47 C18 124(3) . . ?
C73 C47 C65 117(4) . . ?
C33 C48 C21 129(4) . . ?
C53 C49 C6 120(3) . . ?
C25 C50 C36 178(3) . . ?
C58 C51 C67 120(3) . . ?
C56 C52 C43 179(3) . . ?
C23 C53 C49 119(3) . . ?
C28 C54 C29 175(3) . . ?
N2 C55 C7 120(3) . . ?
N2 C55 C40 121(3) . . ?
C40 C55 C7 119(3) . . ?
C52 C56 C37 178(4) . . ?
C18 C57 C62 177(3) . . ?
C51 C58 C42 122(4) . . ?
C41 C59 C63 117(4) . . ?
C44 C60 C6 178(3) . . ?
Cl9 C61 Cl10 113(2) . . ?
N4 C62 C11 121(3) . . ?
N4 C62 C57 119(3) . . ?
C57 C62 C11 120(3) . . ?
C34 C63 C59 120(4) . . ?
C31 C64 C20 118(3) . . ?
C68 C65 C47 120(4) . . ?
C72 C66 C71 125(4) . . ?
C16 C67 C51 119(3) . . ?
C69 C68 C65 121(4) . . ?
C68 C69 C70 119(4) . . ?
C73 C70 C69 120(5) . . ?
C66 C71 C38 117(4) . . ?
C39 C72 C66 118(4) . . ?
C47 C73 C70 123(4) . . ?

loop_
_geom_bond_atom_site_label_1
_geom_bond_atom_site_label_2
_geom_bond_distance
_geom_bond_site_symmetry_2
_geom_bond_publ_flag
Au2 N3 1.99(2) . ?
Au2 N4 2.04(2) . ?
Au1 N1 2.01(2) . ?
Au1 N2 2.04(2) . ?
Au4 Cl5 2.290(8) . ?
Au4 Cl6 2.274(9) . ?
Au4 Cl8 2.308(8) . ?
Au4 Cl7 2.281(9) . ?
Au3 Cl3 2.279(8) . ?
Au3 Cl4 2.255(11) . ?
Au3 Cl1 2.256(10) . ?
Au3 Cl2 2.271(11) . ?
Cl9 C61 1.74(4) . ?
Cl10 C61 1.75(4) . ?
N1 C3 1.36(4) . ?
N1 C29 1.33(3) . ?
N3 C6 1.35(4) . ?
N3 C43 1.35(4) . ?
N2 C46 1.38(4) . ?
N2 C55 1.29(4) . ?
C1 C4 1.39(4) . ?
C1 C22 1.42(4) . ?
C2 C4 1.40(4) . ?
C2 C8 1.39(4) . ?
C2 C13 1.42(4) . ?
C3 C31 1.40(4) . ?
C3 C45 1.42(4) . ?
C5 C9 1.40(5) . ?
C5 C21 1.35(5) . ?
C6 C49 1.41(4) . ?
C6 C60 1.45(4) . ?
C7 C17 1.36(5) . ?
C7 C55 1.49(4) . ?
N4 C36 1.34(4) . ?
N4 C62 1.32(4) . ?
C8 C45 1.24(4) . ?
C9 C37 1.40(4) . ?
C10 C13 1.37(4) . ?
C10 C22 1.35(4) . ?
C11 C32 1.34(4) . ?
C11 C62 1.44(4) . ?
C12 C16 1.39(5) . ?
C12 C42 1.38(4) . ?
C13 C25 1.41(4) . ?
C14 C15 1.43(4) . ?
C14 C30 1.20(4) . ?
C15 C24 1.41(5) . ?
C15 C41 1.37(5) . ?
C16 C44 1.45(4) . ?
C16 C67 1.39(4) . ?
C17 C35 1.38(5) . ?
C18 C47 1.43(4) . ?
C18 C57 1.20(4) . ?
C19 C33 1.42(5) . ?
C19 C40 1.20(4) . ?
C20 C29 1.43(4) . ?
C20 C64 1.41(5) . ?
C21 C48 1.38(5) . ?
C23 C43 1.42(4) . ?
C23 C53 1.38(4) . ?
C24 C34 1.34(5) . ?
C25 C50 1.22(4) . ?
C26 C28 1.44(4) . ?
C26 C38 1.34(4) . ?
C26 C39 1.44(4) . ?
C27 C32 1.36(4) . ?
C27 C36 1.40(4) . ?
C28 C54 1.18(4) . ?
C29 C54 1.43(4) . ?
C30 C46 1.43(4) . ?
C31 C64 1.38(4) . ?
C33 C37 1.47(4) . ?
C33 C48 1.30(5) . ?
C34 C63 1.31(6) . ?
C35 C46 1.38(4) . ?
C36 C50 1.42(4) . ?
C37 C56 1.42(4) . ?
C38 C71 1.42(5) . ?
C39 C72 1.33(4) . ?
C40 C55 1.42(4) . ?
C41 C59 1.31(5) . ?
C42 C58 1.41(5) . ?
C43 C52 1.45(4) . ?
C44 C60 1.16(4) . ?
C47 C65 1.42(5) . ?
C47 C73 1.33(5) . ?
C49 C53 1.38(4) . ?
C51 C58 1.39(6) . ?
C51 C67 1.41(5) . ?
C52 C56 1.19(4) . ?
C57 C62 1.43(4) . ?
C59 C63 1.48(6) . ?
C65 C68 1.40(6) . ?
C66 C71 1.37(6) . ?
C66 C72 1.33(6) . ?
C68 C69 1.35(6) . ?
C69 C70 1.38(6) . ?
C70 C73 1.37(6) . ?

loop_
_twin_individual_id
_twin_individual_mass_fraction_refined
1 0.8192(19)
2 0.1808(19)
